data_2205745
loop_
_publ_author_name
'Dao-Yong Wang'
'Gang Liu'
'Bo Zheng'
'Jun Lu'
'Huai-Ming Hu'

_publ_section_title
;
 Bis[tetraaqua(1,10-phenanthroline-\k^2^<i>N</i>,<i>N</i>')cobalt(II)]
 1,2,4,5-benzenetetracarboxylate
;
_journal_issue 5
_journal_name_full 'Acta Crystallographica Section E'
_journal_page_first m925
_journal_page_last m927
_journal_paper_doi 10.1107/S160053680501161X
_journal_volume 61
_journal_year 2005
_chemical_formula_iupac '2[Co (C12 H8 N2) (H2 O)4] (C10 H2 O8)'
_chemical_formula_moiety '2C12 H16 Co N2 O4, C10 H2 O8'
_chemical_formula_sum 'C34 H34 Co2 N4 O16'
_chemical_formula_weight 872.52
_chemical_name_systematic
;
 ?
;
_space_group_IT_number 2
_symmetry_cell_setting triclinic
_symmetry_space_group_name_Hall '-P 1'
_symmetry_space_group_name_H-M 'P -1'
_atom_sites_solution_hydrogens geom
_atom_sites_solution_primary direct
_atom_sites_solution_secondary difmap
_audit_creation_method SHELXL-97
_cell_angle_alpha 76.600(3)
_cell_angle_beta 88.384(3)
_cell_angle_gamma 79.414(3)
_cell_formula_units_Z 1
_cell_length_a 7.3184(4)
_cell_length_b 9.8767(6)
_cell_length_c 12.5639(7)
_cell_measurement_reflns_used 7794
_cell_measurement_temperature 293(2)
_cell_measurement_theta_max 27.38
_cell_measurement_theta_min 2.16
_cell_volume 868.28(9)
_computing_cell_refinement RAPID-AUTO
_computing_data_collection 'RAPID-AUTO (Rigaku, 2001)'
_computing_data_reduction RAPID-AUTO
_computing_molecular_graphics 'XP (Siemens, 1994)'
_computing_publication_material 'SHELXTL (Siemens, 1995)'
_computing_structure_refinement 'SHELXL97 (Sheldrick, 1997)'
_computing_structure_solution 'SHELXS97 (Sheldrick, 1997)'
_diffrn_ambient_temperature 293(2)
_diffrn_measured_fraction_theta_full 0.978
_diffrn_measured_fraction_theta_max 0.978
_diffrn_measurement_device_type 'Rigaku R-AXIS RAPID IP'
_diffrn_measurement_method Oscillation
_diffrn_radiation_monochromator graphite
_diffrn_radiation_source 'rotating anode'
_diffrn_radiation_type MoK\a
_diffrn_radiation_wavelength 0.71073
_diffrn_reflns_av_R_equivalents 0.0308
_diffrn_reflns_av_sigmaI/netI 0.0318
_diffrn_reflns_limit_h_max 9
_diffrn_reflns_limit_h_min -9
_diffrn_reflns_limit_k_max 12
_diffrn_reflns_limit_k_min -12
_diffrn_reflns_limit_l_max 16
_diffrn_reflns_limit_l_min -16
_diffrn_reflns_number 6047
_diffrn_reflns_theta_full 27.38
_diffrn_reflns_theta_max 27.38
_diffrn_reflns_theta_min 2.16
_diffrn_standards_decay_% 0
_diffrn_standards_interval_count 0
_diffrn_standards_interval_time 0
_diffrn_standards_number 0
_exptl_absorpt_coefficient_mu 1.040
_exptl_absorpt_correction_T_max 0.8854
_exptl_absorpt_correction_T_min 0.6933
_exptl_absorpt_correction_type multi-scan
_exptl_absorpt_process_details '(ABSCOR; Higashi, 1995)'
_exptl_crystal_colour red
_exptl_crystal_density_diffrn 1.669
_exptl_crystal_density_method 'not measured'
_exptl_crystal_description needle
_exptl_crystal_F_000 448
_exptl_crystal_size_max 0.38
_exptl_crystal_size_mid 0.12
_exptl_crystal_size_min 0.12
_refine_diff_density_max 0.378
_refine_diff_density_min -0.390
_refine_ls_extinction_coef 0.0101(15)
_refine_ls_extinction_expression Fc^*^=kFc[1+0.001xFc^2^\l^3^/sin(2\q)]^-1/4^
_refine_ls_extinction_method SHELXL97
_refine_ls_goodness_of_fit_ref 1.030
_refine_ls_hydrogen_treatment mixed
_refine_ls_matrix_type full
_refine_ls_number_parameters 278
_refine_ls_number_reflns 3866
_refine_ls_number_restraints 8
_refine_ls_restrained_S_all 1.030
_refine_ls_R_factor_all 0.0442
_refine_ls_R_factor_gt 0.0352
_refine_ls_shift/su_max 0.001
_refine_ls_shift/su_mean 0.000
_refine_ls_structure_factor_coef Fsqd
_refine_ls_weighting_details 'calc w=1/[\s^2^(Fo^2^)+(0.0453P)^2^+0.4128P] where P=(Fo^2^+2Fc^2^)/3'
_refine_ls_weighting_scheme calc
_refine_ls_wR_factor_gt 0.0831
_refine_ls_wR_factor_ref 0.0871
_reflns_number_gt 3295
_reflns_number_total 3866
_reflns_threshold_expression I>2\s(I)
_cod_data_source_file is6065.cif
_cod_data_source_block I
_cod_depositor_comments
;
The following automatic conversions were performed:
'_symmetry_cell_setting' value 'Triclinic' changed to 'triclinic'
according to '/home/saulius/struct/CIF-dictionaries/cif_core.dic'
dictionary named 'cif_core.dic' version 2.4.1 from 2010-06-29.

Automatic conversion script
Id: cif_fix_enum 1527 2010-12-29 10:47:43Z saulius 

The following automatic conversions were performed:

'_symmetry_cell_setting' value 'Triclinic' changed to 'triclinic'
according to /home/saulius/struct/CIF-dictionaries/cif_core.dic
dictionary named 'cif_core.dic' version 2.4.1 from 2010-06-29.

Automatic conversion script
Id: cif_fix_values 1715 2011-07-08 13:25:40Z adriana 
;
_cod_original_sg_symbol_H-M P-1
_cod_database_code 2205745
_cod_database_fobs_code 2205745

loop_
_symmetry_equiv_pos_as_xyz
'x, y, z'
'-x, -y, -z'

loop_
_atom_site_label
_atom_site_fract_x
_atom_site_fract_y
_atom_site_fract_z
_atom_site_U_iso_or_equiv
_atom_site_adp_type
_atom_site_calc_flag
_atom_site_refinement_flags
_atom_site_occupancy
_atom_site_type_symbol
Co1 0.64053(4) 0.85894(3) 0.22108(2) 0.02526(10) Uani d . 1 Co
N1 0.6826(2) 0.63377(17) 0.27844(14) 0.0289(4) Uani d . 1 N
N2 0.6988(3) 0.83307(18) 0.38971(14) 0.0316(4) Uani d . 1 N
O1 0.5820(3) 0.86066(18) 0.06008(13) 0.0463(4) Uani d D 1 O
O2 0.9114(3) 0.86898(18) 0.1854(2) 0.0563(6) Uani d D 1 O
O3 0.3538(2) 0.87296(14) 0.24863(12) 0.0290(3) Uani d D 1 O
O4 0.5925(2) 1.08613(15) 0.19283(13) 0.0345(3) Uani d D 1 O
C1 0.6759(3) 0.5367(2) 0.2226(2) 0.0388(5) Uani d . 1 C
H1B 0.6554 0.5654 0.1473 0.047 Uiso calc R 1 H
C2 0.6984(4) 0.3928(3) 0.2721(3) 0.0526(7) Uani d . 1 C
H2B 0.6927 0.3271 0.2305 0.063 Uiso calc R 1 H
C3 0.7291(4) 0.3496(3) 0.3828(3) 0.0546(7) Uani d . 1 C
H3B 0.7438 0.2539 0.4168 0.065 Uiso calc R 1 H
C4 0.7383(3) 0.4483(2) 0.4447(2) 0.0423(5) Uani d . 1 C
C5 0.7749(4) 0.4127(3) 0.5604(2) 0.0548(7) Uani d . 1 C
H5A 0.7902 0.3184 0.5981 0.066 Uiso calc R 1 H
C6 0.7875(4) 0.5117(3) 0.6155(2) 0.0559(7) Uani d . 1 C
H6A 0.8125 0.4851 0.6904 0.067 Uiso calc R 1 H
C7 0.7629(3) 0.6577(3) 0.56032(19) 0.0428(5) Uani d . 1 C
C8 0.7767(4) 0.7667(3) 0.6128(2) 0.0561(7) Uani d . 1 C
H8A 0.8022 0.7457 0.6875 0.067 Uiso calc R 1 H
C9 0.7530(5) 0.9021(4) 0.5544(2) 0.0618(8) Uani d . 1 C
H9A 0.7626 0.9747 0.5884 0.074 Uiso calc R 1 H
C10 0.7139(4) 0.9320(3) 0.4422(2) 0.0477(6) Uani d . 1 C
H10A 0.6979 1.0257 0.4029 0.057 Uiso calc R 1 H
C11 0.7244(3) 0.6968(2) 0.44710(17) 0.0304(4) Uani d . 1 C
C12 0.7135(3) 0.5908(2) 0.38810(17) 0.0298(4) Uani d . 1 C
O21 0.2228(2) 0.70249(16) 0.14356(13) 0.0342(3) Uani d . 1 O
O22 0.4001(2) 0.68251(16) -0.00092(13) 0.0349(3) Uani d . 1 O
O23 0.2179(3) 0.14526(16) 0.14907(18) 0.0542(5) Uani d . 1 O
O24 -0.0594(3) 0.13250(18) 0.0991(2) 0.0714(7) Uani d . 1 O
C21 0.2588(3) 0.66550(18) 0.05477(16) 0.0254(4) Uani d . 1 C
C22 0.1239(3) 0.58368(18) 0.02119(15) 0.0231(4) Uani d . 1 C
C23 0.1527(3) 0.43885(19) 0.06703(15) 0.0242(4) Uani d . 1 C
H23A 0.2564 0.3973 0.1119 0.029 Uiso calc R 1 H
C24 0.0304(3) 0.35463(18) 0.04742(15) 0.0229(4) Uani d . 1 C
C25 0.0657(3) 0.19882(19) 0.10259(16) 0.0253(4) Uani d . 1 C
H1A 0.533(5) 0.800(3) 0.043(3) 0.080 Uiso d D 1 H
H2A 0.935(5) 0.947(2) 0.155(3) 0.080 Uiso d D 1 H
H2C 0.986(4) 0.806(3) 0.168(3) 0.080 Uiso d D 1 H
H3A 0.298(4) 0.952(2) 0.219(3) 0.080 Uiso d D 1 H
H3C 0.317(5) 0.818(3) 0.218(3) 0.080 Uiso d D 1 H
H4A 0.486(2) 1.127(4) 0.174(3) 0.080 Uiso d D 1 H
H4B 0.654(4) 1.133(3) 0.149(2) 0.080 Uiso d D 1 H
H1C 0.615(5) 0.916(3) 0.009(2) 0.080 Uiso d D 1 H

loop_
_atom_site_aniso_label
_atom_site_aniso_U_11
_atom_site_aniso_U_22
_atom_site_aniso_U_33
_atom_site_aniso_U_12
_atom_site_aniso_U_13
_atom_site_aniso_U_23
Co1 0.03251(16) 0.01954(14) 0.02431(15) -0.00737(10) -0.00060(10) -0.00402(9)
N1 0.0315(9) 0.0235(8) 0.0316(9) -0.0057(6) -0.0006(7) -0.0055(6)
N2 0.0375(10) 0.0280(8) 0.0297(9) -0.0055(7) -0.0048(7) -0.0071(7)
O1 0.0804(13) 0.0398(9) 0.0272(8) -0.0310(9) 0.0078(8) -0.0103(7)
O2 0.0437(10) 0.0249(8) 0.0986(16) -0.0095(7) 0.0281(10) -0.0112(9)
O3 0.0332(8) 0.0230(7) 0.0308(7) -0.0064(6) -0.0050(6) -0.0044(5)
O4 0.0441(9) 0.0224(7) 0.0370(8) -0.0104(6) 0.0005(7) -0.0032(6)
C1 0.0482(13) 0.0293(11) 0.0412(12) -0.0068(9) -0.0002(10) -0.0132(9)
C2 0.0640(17) 0.0273(11) 0.0707(19) -0.0097(11) -0.0001(14) -0.0188(12)
C3 0.0640(17) 0.0214(11) 0.0721(19) -0.0087(10) -0.0001(14) 0.0023(11)
C4 0.0415(13) 0.0278(11) 0.0507(14) -0.0057(9) 0.0000(11) 0.0048(9)
C5 0.0595(17) 0.0409(14) 0.0489(15) -0.0066(12) -0.0021(13) 0.0183(12)
C6 0.0592(17) 0.0626(18) 0.0333(13) -0.0055(14) -0.0037(12) 0.0101(12)
C7 0.0395(13) 0.0571(15) 0.0276(11) -0.0057(11) -0.0023(9) -0.0034(10)
C8 0.0634(18) 0.075(2) 0.0307(13) -0.0080(15) -0.0088(12) -0.0168(12)
C9 0.079(2) 0.0680(19) 0.0480(16) -0.0114(16) -0.0148(15) -0.0325(14)
C10 0.0648(17) 0.0380(13) 0.0452(14) -0.0093(11) -0.0107(12) -0.0180(10)
C11 0.0273(10) 0.0337(10) 0.0283(10) -0.0050(8) -0.0015(8) -0.0034(8)
C12 0.0279(10) 0.0268(10) 0.0318(10) -0.0062(8) -0.0001(8) 0.0004(8)
O21 0.0388(8) 0.0330(8) 0.0369(8) -0.0119(6) 0.0004(6) -0.0159(6)
O22 0.0332(8) 0.0377(8) 0.0375(8) -0.0145(6) 0.0026(6) -0.0099(6)
O23 0.0462(10) 0.0201(7) 0.0881(14) -0.0043(7) -0.0329(10) 0.0065(8)
O24 0.0435(11) 0.0260(9) 0.130(2) -0.0151(8) -0.0277(12) 0.0226(10)
C21 0.0295(10) 0.0161(8) 0.0290(9) -0.0035(7) -0.0060(8) -0.0016(7)
C22 0.0276(9) 0.0187(8) 0.0233(9) -0.0057(7) -0.0004(7) -0.0044(7)
C23 0.0265(9) 0.0200(8) 0.0246(9) -0.0031(7) -0.0063(7) -0.0025(7)
C24 0.0274(9) 0.0171(8) 0.0239(9) -0.0043(7) -0.0005(7) -0.0034(6)
C25 0.0300(10) 0.0176(8) 0.0270(9) -0.0046(7) -0.0002(8) -0.0022(7)

loop_
_atom_type_symbol
_atom_type_description
_atom_type_scat_dispersion_real
_atom_type_scat_dispersion_imag
_atom_type_scat_source
C C 0.0033 0.0016 'International Tables Vol C Tables 4.2.6.8 and 6.1.1.4'
H H 0.0000 0.0000 'International Tables Vol C Tables 4.2.6.8 and 6.1.1.4'
N N 0.0061 0.0033 'International Tables Vol C Tables 4.2.6.8 and 6.1.1.4'
O O 0.0106 0.0060 'International Tables Vol C Tables 4.2.6.8 and 6.1.1.4'
Co Co 0.3494 0.9721 'International Tables Vol C Tables 4.2.6.8 and 6.1.1.4'

loop_
_geom_angle_atom_site_label_1
_geom_angle_atom_site_label_2
_geom_angle_atom_site_label_3
_geom_angle_site_symmetry_1
_geom_angle_site_symmetry_3
_geom_angle
_geom_angle_publ_flag
O1 Co1 O2 . . 91.32(9) yes
O1 Co1 O3 . . 86.90(7) yes
O1 Co1 O4 . . 93.85(7) yes
O1 Co1 N1 . . 95.59(7) yes
O1 Co1 N2 . . 173.67(7) yes
O2 Co1 O3 . . 173.48(6) yes
O2 Co1 O4 . . 86.87(7) yes
O2 Co1 N1 . . 95.98(7) yes
O2 Co1 N2 . . 90.37(9) yes
O3 Co1 O4 . . 86.99(6) yes
O3 Co1 N1 . . 90.44(6) yes
O3 Co1 N2 . . 92.07(6) yes
O4 Co1 N1 . . 170.07(6) yes
O4 Co1 N2 . . 92.33(6) yes
N1 Co1 N2 . . 78.17(7) yes
C1 N1 C12 . . 118.32(18) ?
C1 N1 Co1 . . 128.82(15) ?
C12 N1 Co1 . . 112.82(13) ?
C10 N2 C11 . . 118.4(2) ?
C10 N2 Co1 . . 127.93(16) ?
C11 N2 Co1 . . 113.70(14) ?
Co1 O1 H1A . . 123(3) ?
Co1 O1 H1C . . 123(3) ?
H1A O1 H1C . . 114(4) ?
Co1 O2 H2A . . 117(3) ?
Co1 O2 H2C . . 125(3) ?
H2A O2 H2C . . 111(4) ?
Co1 O3 H3A . . 110(3) ?
Co1 O3 H3C . . 108(3) ?
H3A O3 H3C . . 106(4) ?
Co1 O4 H4A . . 116(3) ?
Co1 O4 H4B . . 121(3) ?
H4A O4 H4B . . 102(3) ?
N1 C1 C2 . . 122.5(2) ?
N1 C1 H1B . . 118.7 ?
C2 C1 H1B . . 118.7 ?
C3 C2 C1 . . 119.1(2) ?
C3 C2 H2B . . 120.5 ?
C1 C2 H2B . . 120.5 ?
C2 C3 C4 . . 120.3(2) ?
C2 C3 H3B . . 119.9 ?
C4 C3 H3B . . 119.9 ?
C3 C4 C12 . . 116.7(2) ?
C3 C4 C5 . . 124.2(2) ?
C12 C4 C5 . . 119.1(2) ?
C6 C5 C4 . . 121.8(2) ?
C6 C5 H5A . . 119.1 ?
C4 C5 H5A . . 119.1 ?
C5 C6 C7 . . 120.6(2) ?
C5 C6 H6A . . 119.7 ?
C7 C6 H6A . . 119.7 ?
C8 C7 C11 . . 117.2(2) ?
C8 C7 C6 . . 123.6(2) ?
C11 C7 C6 . . 119.2(3) ?
C9 C8 C7 . . 119.8(2) ?
C9 C8 H8A . . 120.1 ?
C7 C8 H8A . . 120.1 ?
C8 C9 C10 . . 119.4(3) ?
C8 C9 H9A . . 120.3 ?
C10 C9 H9A . . 120.3 ?
N2 C10 C9 . . 122.8(2) ?
N2 C10 H10A . . 118.6 ?
C9 C10 H10A . . 118.6 ?
N2 C11 C7 . . 122.4(2) ?
N2 C11 C12 . . 117.51(18) ?
C7 C11 C12 . . 120.1(2) ?
N1 C12 C4 . . 123.1(2) ?
N1 C12 C11 . . 117.68(17) ?
C4 C12 C11 . . 119.2(2) ?
O22 C21 O21 . . 125.34(19) ?
O22 C21 C22 . . 119.36(17) ?
O21 C21 C22 . . 115.09(17) ?
C23 C22 C24 . 2_565 119.00(17) ?
C23 C22 C21 . . 116.79(17) ?
C24 C22 C21 2_565 . 124.13(16) ?
C24 C23 C22 . . 121.71(18) ?
C24 C23 H23A . . 119.1 ?
C22 C23 H23A . . 119.1 ?
C23 C24 C22 . 2_565 119.29(16) ?
C23 C24 C25 . . 119.23(17) ?
C22 C24 C25 2_565 . 121.48(16) ?
O24 C25 O23 . . 123.67(18) ?
O24 C25 C24 . . 117.67(18) ?
O23 C25 C24 . . 118.66(17) ?

loop_
_geom_bond_atom_site_label_1
_geom_bond_atom_site_label_2
_geom_bond_site_symmetry_2
_geom_bond_distance
_geom_bond_publ_flag
Co1 O1 . 2.0750(17) yes
Co1 O2 . 2.0350(18) yes
Co1 O3 . 2.1016(15) yes
Co1 O4 . 2.1524(15) yes
Co1 N1 . 2.1397(16) yes
Co1 N2 . 2.1204(18) yes
N1 C1 . 1.321(3) ?
N1 C12 . 1.357(3) ?
N2 C10 . 1.322(3) ?
N2 C11 . 1.353(3) ?
O1 H1A . 0.82(3) ?
O1 H1C . 0.80(3) ?
O2 H2A . 0.82(3) ?
O2 H2C . 0.82(3) ?
O3 H3A . 0.82(3) ?
O3 H3C . 0.82(3) ?
O4 H4A . 0.82(2) ?
O4 H4B . 0.82(3) ?
C1 C2 . 1.394(3) ?
C1 H1B . 0.9300 ?
C2 C3 . 1.369(4) ?
C2 H2B . 0.9300 ?
C3 C4 . 1.393(4) ?
C3 H3B . 0.9300 ?
C4 C12 . 1.403(3) ?
C4 C5 . 1.434(4) ?
C5 C6 . 1.339(5) ?
C5 H5A . 0.9300 ?
C6 C7 . 1.429(4) ?
C6 H6A . 0.9300 ?
C7 C8 . 1.405(4) ?
C7 C11 . 1.407(3) ?
C8 C9 . 1.350(4) ?
C8 H8A . 0.9300 ?
C9 C10 . 1.397(4) ?
C9 H9A . 0.9300 ?
C10 H10A . 0.9300 ?
C11 C12 . 1.430(3) ?
O21 C21 . 1.259(2) ?
O22 C21 . 1.247(2) ?
O23 C25 . 1.241(3) ?
O24 C25 . 1.227(3) ?
C21 C22 . 1.510(3) ?
C22 C23 . 1.392(2) ?
C22 C24 2_565 1.396(3) ?
C23 C24 . 1.391(3) ?
C23 H23A . 0.9300 ?
C24 C22 2_565 1.396(3) ?
C24 C25 . 1.512(2) ?

loop_
_geom_hbond_atom_site_label_D
_geom_hbond_atom_site_label_H
_geom_hbond_atom_site_label_A
_geom_hbond_site_symmetry_A
_geom_hbond_distance_DH
_geom_hbond_distance_HA
_geom_hbond_distance_DA
_geom_hbond_angle_DHA
O1 H1A O22 . 0.82(3) 1.83(3) 2.646(3) 173(4)
O1 H1C O1 2_675 0.80(3) 2.39(3) 2.874(3) 120(3)
O1 H1C O23 2_665 0.80(3) 2.44(3) 2.979(3) 126(3)
O2 H2A O24 1_665 0.82(3) 1.81(2) 2.623(3) 168(3)
O2 H2C O21 1_655 0.82(3) 1.90(3) 2.670(3) 157(3)
O3 H3A O23 1_565 0.82(3) 1.90(3) 2.705(2) 168(3)
O3 H3C O21 . 0.82(3) 1.86(3) 2.682(2) 177(4)
O4 H4A O23 1_565 0.82(2) 1.964(17) 2.740(3) 157(4)
O4 H4B O22 2_675 0.82(3) 2.27(3) 2.919(2) 137(3)
O4 H4B O24 1_665 0.82(3) 2.17(3) 2.845(3) 140(3)
